data_2023514
loop_
_publ_author_name
'Das Gupta, Titir'
'Guite, Jackson'
'Hirt, LiWen'
'Zhang, Xiaodong'
'Donahue, James P.'

_publ_section_title
;
 Bis[1,2-bis(3,5-dimethylphenyl)ethylene-1,2-dithiolato(1&#x2212;)]nickel(II)
;
_journal_coeditor_code JY2060
_journal_issue 6
_journal_name_full 'Acta Crystallographica Section E Crystallographic Communications'
_journal_paper_doi 10.1107/S2056989025004293
_journal_volume 81
_journal_year 2025
_chemical_formula_iupac '[Ni (C18 H18 S2)2]'
_chemical_formula_moiety 'C36 H36 Ni S4'
_chemical_formula_sum 'C36 H36 Ni S4'
_chemical_formula_weight 655.60
_chemical_name_systematic
;
Bis[1,2-bis(3,5-dimethylphenyl)ethylene-1,2-dithiolato(1-)]nickel(II)
;
_space_group_crystal_system monoclinic
_space_group_IT_number 14
_space_group_name_Hall '-P 2ybc'
_space_group_name_H-M_alt 'P 1 21/c 1'
_atom_sites_solution_hydrogens geom
_atom_sites_solution_primary dual
_atom_sites_solution_secondary difmap
_audit_creation_method SHELXL-2019/1
_cell_angle_alpha 90
_cell_angle_beta 96.1330(10)
_cell_angle_gamma 90
_cell_formula_units_Z 2
_cell_length_a 8.4446(2)
_cell_length_b 14.0911(2)
_cell_length_c 13.5880(2)
_cell_measurement_reflns_used 9778
_cell_measurement_temperature 150.(2)
_cell_measurement_theta_max 72.3038
_cell_measurement_theta_min 6.2818
_cell_volume 1607.63(5)
_computing_cell_refinement
;
<i>SAINT</i> (Bruker, 2021)
;
_computing_data_collection
;
<i>APEX4</i> (Bruker, 2021)
;
_computing_data_reduction
;
<i>SAINT</i> (Bruker, 2021)
;
_computing_molecular_graphics
;
<i>SHELXTL</i> (Sheldrick, 2008)
;
_computing_publication_material
;
<i>SHELXTL</i> (Sheldrick, 2008)
;
_computing_structure_refinement
;
<i>SHELXL2018/1</i> (Sheldrick, 2015<i>b</i>)
;
_computing_structure_solution
;
<i>SHELXT</i> (Sheldrick, 2015<i>a</i>)
;
_diffrn_ambient_temperature 150.(2)
_diffrn_detector_area_resol_mean 7.3910
_diffrn_measured_fraction_theta_full 0.985
_diffrn_measured_fraction_theta_max 0.985
_diffrn_measurement_device 'Bruker D8 VENTURE PHOTON 3 CPAD'
_diffrn_measurement_device_type 'Bruker D8 QUEST PHOTON 3 diffractometer'
_diffrn_measurement_method '\f and \w scans'
_diffrn_radiation_monochromator mirror
_diffrn_radiation_type 'Cu K\a'
_diffrn_radiation_wavelength 1.54178
_diffrn_reflns_av_R_equivalents 0.0767
_diffrn_reflns_av_unetI/netI 0.0611
_diffrn_reflns_limit_h_max 9
_diffrn_reflns_limit_h_min -10
_diffrn_reflns_limit_k_max 17
_diffrn_reflns_limit_k_min -17
_diffrn_reflns_limit_l_max 16
_diffrn_reflns_limit_l_min -16
_diffrn_reflns_number 33748
_diffrn_reflns_theta_full 72.35
_diffrn_reflns_theta_max 72.35
_diffrn_reflns_theta_min 5.27
_diffrn_source 'INCOATEC I\mS micro----focus source'
_diffrn_source_current 1.0
_diffrn_source_power 0.05
_diffrn_source_voltage 50
_exptl_absorpt_coefficient_mu 3.471
_exptl_absorpt_correction_T_max 0.88
_exptl_absorpt_correction_T_min 0.77
_exptl_absorpt_correction_type multi-scan
_exptl_absorpt_process_details
;
(<i>SADABS</i>; Krause <i>et al.</i>, 2015)
;
_exptl_crystal_colour black
_exptl_crystal_density_diffrn 1.354
_exptl_crystal_density_method 'not measured'
_exptl_crystal_description prism
_exptl_crystal_F_000 688
_exptl_crystal_size_max 0.137
_exptl_crystal_size_mid 0.135
_exptl_crystal_size_min 0.039
_refine_diff_density_max 0.286
_refine_diff_density_min -0.301
_refine_ls_extinction_method none
_refine_ls_goodness_of_fit_ref 1.076
_refine_ls_hydrogen_treatment constr
_refine_ls_matrix_type full
_refine_ls_number_parameters 191
_refine_ls_number_reflns 3139
_refine_ls_number_restraints 0
_refine_ls_restrained_S_all 1.076
_refine_ls_R_factor_all 0.0428
_refine_ls_R_factor_gt 0.0238
_refine_ls_shift/su_max 0.002
_refine_ls_shift/su_mean 0.000
_refine_ls_structure_factor_coef Fsqd
_refine_ls_weighting_details 'w=1/[\s^2^(Fo^2^)+(0.0406P)^2^+0.2310P] where P=(Fo^2^+2Fc^2^)/3'
_refine_ls_weighting_scheme calc
_refine_ls_wR_factor_gt 0.0641
_refine_ls_wR_factor_ref 0.0660
_reflns_number_gt 2827
_reflns_number_total 3139
_reflns_threshold_expression 'I > 2\s(I)'
_cod_data_source_file jy2060.cif
_cod_data_source_block I
_cod_database_code 2023514
_shelx_space_group_comment
;
The symmetry employed for this shelxl refinement is uniquely defined
by the following loop, which should always be used as a source of
symmetry information in preference to the above space-group names.
They are only intended as comments.
;
_shelx_estimated_absorpt_t_min 0.648
_shelx_estimated_absorpt_t_max 0.877

loop_
_space_group_symop_operation_xyz
'x, y, z'
'-x, y+1/2, -z+1/2'
'-x, -y, -z'
'x, -y-1/2, z-1/2'

loop_
_atom_site_type_symbol
_atom_site_label
_atom_site_fract_x
_atom_site_fract_y
_atom_site_fract_z
_atom_site_U_iso_or_equiv
_atom_site_adp_type
_atom_site_calc_flag
_atom_site_occupancy
_atom_site_disorder_assembly
_atom_site_disorder_group
Ni Ni1 0.000000 1.000000 0.500000 0.01729(9) Uani d 1 . .
S S1 0.19671(3) 0.95781(2) 0.60078(2) 0.02015(9) Uani d 1 . .
S S2 -0.00937(3) 0.86456(2) 0.43113(2) 0.01909(9) Uani d 1 . .
C C1 0.23361(13) 0.84300(9) 0.57198(9) 0.0178(2) Uani d 1 . .
C C2 0.36518(14) 0.79450(8) 0.63520(8) 0.0185(2) Uani d 1 . .
C C3 0.52354(14) 0.81955(9) 0.62757(9) 0.0204(2) Uani d 1 . .
H H3 0.547341 0.869239 0.584243 0.025 Uiso calc 1 . .
C C4 0.64722(14) 0.77144(10) 0.68374(9) 0.0227(2) Uani d 1 . .
C C5 0.60798(14) 0.70147(9) 0.74937(9) 0.0220(2) Uani d 1 . .
H H5 0.691341 0.669344 0.788443 0.026 Uiso calc 1 . .
C C6 0.45082(14) 0.67694(9) 0.75972(9) 0.0205(2) Uani d 1 . .
C C7 0.32915(14) 0.72416(9) 0.70087(9) 0.0198(2) Uani d 1 . .
H H7 0.221118 0.707946 0.705910 0.024 Uiso calc 1 . .
C C8 0.81906(16) 0.79350(13) 0.67185(11) 0.0347(3) Uani d 1 . .
H H8A 0.884086 0.784314 0.735298 0.052 Uiso calc 1 . .
H H8B 0.828065 0.859488 0.650366 0.052 Uiso calc 1 . .
H H8C 0.856592 0.751012 0.622164 0.052 Uiso calc 1 . .
C C9 0.41374(16) 0.60121(10) 0.83200(10) 0.0267(3) Uani d 1 . .
H H9A 0.299904 0.602821 0.840280 0.040 Uiso calc 1 . .
H H9B 0.475912 0.612633 0.896001 0.040 Uiso calc 1 . .
H H9C 0.441270 0.538868 0.806746 0.040 Uiso calc 1 . .
C C10 0.14043(13) 0.79976(8) 0.49382(8) 0.0175(2) Uani d 1 . .
C C11 0.16772(14) 0.70341(9) 0.45561(9) 0.0194(2) Uani d 1 . .
C C12 0.32241(15) 0.67305(9) 0.44488(9) 0.0209(2) Uani d 1 . .
H H12 0.409948 0.712794 0.466938 0.025 Uiso calc 1 . .
C C13 0.35040(16) 0.58592(9) 0.40260(9) 0.0235(2) Uani d 1 . .
C C14 0.22139(17) 0.52790(9) 0.37169(9) 0.0274(3) Uani d 1 . .
H H14 0.239969 0.467764 0.343480 0.033 Uiso calc 1 . .
C C15 0.06530(17) 0.55596(10) 0.38116(10) 0.0265(3) Uani d 1 . .
C C16 0.03943(15) 0.64417(9) 0.42290(9) 0.0230(2) Uani d 1 . .
H H16 -0.066303 0.664398 0.429274 0.028 Uiso calc 1 . .
C C17 0.51798(17) 0.55730(11) 0.38711(11) 0.0317(3) Uani d 1 . .
H H17A 0.524013 0.488055 0.381859 0.048 Uiso calc 1 . .
H H17B 0.591452 0.578953 0.443336 0.048 Uiso calc 1 . .
H H17C 0.547411 0.586274 0.326076 0.048 Uiso calc 1 . .
C C18 -0.0720(2) 0.49193(11) 0.34582(13) 0.0379(3) Uani d 1 . .
H H18A -0.157674 0.529667 0.310700 0.057 Uiso calc 1 . .
H H18B -0.111446 0.460583 0.402777 0.057 Uiso calc 1 . .
H H18C -0.036098 0.443897 0.300991 0.057 Uiso calc 1 . .

loop_
_atom_site_aniso_label
_atom_site_aniso_U_11
_atom_site_aniso_U_22
_atom_site_aniso_U_33
_atom_site_aniso_U_12
_atom_site_aniso_U_13
_atom_site_aniso_U_23
Ni1 0.01736(15) 0.01340(15) 0.01985(15) 0.00354(9) -0.00388(11) -0.00123(10)
S1 0.02112(15) 0.01491(15) 0.02242(15) 0.00378(9) -0.00688(11) -0.00326(10)
S2 0.01952(15) 0.01512(14) 0.02085(14) 0.00370(9) -0.00609(10) -0.00226(10)
C1 0.0185(5) 0.0148(5) 0.0197(5) 0.0022(4) 0.0003(4) 0.0000(4)
C2 0.0192(5) 0.0171(5) 0.0180(5) 0.0042(4) -0.0035(4) -0.0030(4)
C3 0.0218(6) 0.0206(6) 0.0180(5) 0.0002(4) -0.0020(4) -0.0008(4)
C4 0.0188(5) 0.0277(6) 0.0207(5) 0.0023(5) -0.0025(4) -0.0037(5)
C5 0.0198(6) 0.0252(6) 0.0198(5) 0.0083(4) -0.0039(4) -0.0017(5)
C6 0.0246(6) 0.0188(6) 0.0175(5) 0.0063(4) -0.0001(4) -0.0011(4)
C7 0.0184(5) 0.0184(5) 0.0218(5) 0.0027(4) -0.0015(4) -0.0013(4)
C8 0.0205(6) 0.0495(9) 0.0334(7) -0.0008(6) -0.0012(5) 0.0055(7)
C9 0.0289(6) 0.0257(6) 0.0251(6) 0.0056(5) 0.0009(5) 0.0052(5)
C10 0.0167(5) 0.0158(5) 0.0194(5) 0.0027(4) -0.0008(4) 0.0013(4)
C11 0.0248(6) 0.0155(6) 0.0168(5) 0.0036(4) -0.0019(4) 0.0006(4)
C12 0.0245(6) 0.0184(6) 0.0191(5) 0.0036(4) -0.0008(4) 0.0011(4)
C13 0.0326(6) 0.0203(6) 0.0178(5) 0.0074(5) 0.0036(5) 0.0027(4)
C14 0.0437(8) 0.0167(6) 0.0218(6) 0.0046(5) 0.0030(5) -0.0028(5)
C15 0.0358(7) 0.0192(6) 0.0237(6) -0.0023(5) -0.0006(5) -0.0029(5)
C16 0.0252(6) 0.0188(6) 0.0243(6) 0.0006(4) -0.0008(5) -0.0014(5)
C17 0.0381(7) 0.0276(7) 0.0311(7) 0.0123(6) 0.0114(6) 0.0006(5)
C18 0.0447(8) 0.0272(7) 0.0411(8) -0.0108(6) 0.0004(7) -0.0107(6)

loop_
_atom_type_symbol
_atom_type_description
_atom_type_scat_dispersion_real
_atom_type_scat_dispersion_imag
_atom_type_scat_source
C C 0.0181 0.0091 'International Tables Vol C Tables 4.2.6.8 and 6.1.1.4'
H H 0.0000 0.0000 'International Tables Vol C Tables 4.2.6.8 and 6.1.1.4'
Ni Ni -3.0029 0.5091 'International Tables Vol C Tables 4.2.6.8 and 6.1.1.4'
S S 0.3331 0.5567 'International Tables Vol C Tables 4.2.6.8 and 6.1.1.4'

loop_
_geom_angle_atom_site_label_1
_geom_angle_atom_site_label_2
_geom_angle_atom_site_label_3
_geom_angle_site_symmetry_1
_geom_angle_site_symmetry_3
_geom_angle
_geom_angle_publ_flag
S1 Ni1 S1 3_576 . 180.0 ?
S1 Ni1 S2 3_576 3_576 91.279(10) ?
S1 Ni1 S2 . 3_576 88.723(10) ?
S1 Ni1 S2 3_576 . 88.721(10) ?
S1 Ni1 S2 . . 91.278(10) ?
S2 Ni1 S2 3_576 . 180.0 ?
C1 S1 Ni1 . . 105.55(4) ?
C10 S2 Ni1 . . 105.63(4) ?
C10 C1 C2 . . 124.25(11) ?
C10 C1 S1 . . 119.28(9) ?
C2 C1 S1 . . 116.46(9) ?
C7 C2 C3 . . 120.32(10) ?
C7 C2 C1 . . 119.67(11) ?
C3 C2 C1 . . 120.01(11) ?
C2 C3 C4 . . 120.06(12) ?
C2 C3 H3 . . 120.0 ?
C4 C3 H3 . . 120.0 ?
C5 C4 C3 . . 118.48(11) ?
C5 C4 C8 . . 120.76(11) ?
C3 C4 C8 . . 120.75(12) ?
C4 C5 C6 . . 122.32(11) ?
C4 C5 H5 . . 118.8 ?
C6 C5 H5 . . 118.8 ?
C5 C6 C7 . . 118.23(12) ?
C5 C6 C9 . . 120.56(11) ?
C7 C6 C9 . . 121.20(11) ?
C2 C7 C6 . . 120.53(11) ?
C2 C7 H7 . . 119.7 ?
C6 C7 H7 . . 119.7 ?
C4 C8 H8A . . 109.5 ?
C4 C8 H8B . . 109.5 ?
H8A C8 H8B . . 109.5 ?
C4 C8 H8C . . 109.5 ?
H8A C8 H8C . . 109.5 ?
H8B C8 H8C . . 109.5 ?
C6 C9 H9A . . 109.5 ?
C6 C9 H9B . . 109.5 ?
H9A C9 H9B . . 109.5 ?
C6 C9 H9C . . 109.5 ?
H9A C9 H9C . . 109.5 ?
H9B C9 H9C . . 109.5 ?
C1 C10 C11 . . 124.90(10) ?
C1 C10 S2 . . 118.26(9) ?
C11 C10 S2 . . 116.69(8) ?
C12 C11 C16 . . 118.96(11) ?
C12 C11 C10 . . 119.99(11) ?
C16 C11 C10 . . 120.89(11) ?
C13 C12 C11 . . 121.14(12) ?
C13 C12 H12 . . 119.4 ?
C11 C12 H12 . . 119.4 ?
C12 C13 C14 . . 118.88(12) ?
C12 C13 C17 . . 119.92(13) ?
C14 C13 C17 . . 121.15(12) ?
C13 C14 C15 . . 121.53(12) ?
C13 C14 H14 . . 119.2 ?
C15 C14 H14 . . 119.2 ?
C16 C15 C14 . . 118.76(12) ?
C16 C15 C18 . . 121.02(13) ?
C14 C15 C18 . . 120.22(13) ?
C15 C16 C11 . . 120.72(12) ?
C15 C16 H16 . . 119.6 ?
C11 C16 H16 . . 119.6 ?
C13 C17 H17A . . 109.5 ?
C13 C17 H17B . . 109.5 ?
H17A C17 H17B . . 109.5 ?
C13 C17 H17C . . 109.5 ?
H17A C17 H17C . . 109.5 ?
H17B C17 H17C . . 109.5 ?
C15 C18 H18A . . 109.5 ?
C15 C18 H18B . . 109.5 ?
H18A C18 H18B . . 109.5 ?
C15 C18 H18C . . 109.5 ?
H18A C18 H18C . . 109.5 ?
H18B C18 H18C . . 109.5 ?

loop_
_geom_bond_atom_site_label_1
_geom_bond_atom_site_label_2
_geom_bond_site_symmetry_2
_geom_bond_distance
_geom_bond_publ_flag
Ni1 S1 3_576 2.1218(3) ?
Ni1 S1 . 2.1218(3) ?
Ni1 S2 3_576 2.1233(3) ?
Ni1 S2 . 2.1233(3) ?
S1 C1 . 1.7010(12) ?
S2 C10 . 1.7115(11) ?
C1 C10 . 1.3927(16) ?
C1 C2 . 1.4952(15) ?
C2 C7 . 1.3889(17) ?
C2 C3 . 1.3976(17) ?
C3 C4 . 1.4009(17) ?
C3 H3 . 0.9500 ?
C4 C5 . 1.3929(19) ?
C4 C8 . 1.5095(18) ?
C5 C6 . 1.3931(18) ?
C5 H5 . 0.9500 ?
C6 C7 . 1.4009(17) ?
C6 C9 . 1.5057(17) ?
C7 H7 . 0.9500 ?
C8 H8A . 0.9800 ?
C8 H8B . 0.9800 ?
C8 H8C . 0.9800 ?
C9 H9A . 0.9800 ?
C9 H9B . 0.9800 ?
C9 H9C . 0.9800 ?
C10 C11 . 1.4804(16) ?
C11 C12 . 1.3969(17) ?
C11 C16 . 1.4018(18) ?
C12 C13 . 1.3865(18) ?
C12 H12 . 0.9500 ?
C13 C14 . 1.391(2) ?
C13 C17 . 1.5077(18) ?
C14 C15 . 1.395(2) ?
C14 H14 . 0.9500 ?
C15 C16 . 1.3932(18) ?
C15 C18 . 1.5064(19) ?
C16 H16 . 0.9500 ?
C17 H17A . 0.9800 ?
C17 H17B . 0.9800 ?
C17 H17C . 0.9800 ?
C18 H18A . 0.9800 ?
C18 H18B . 0.9800 ?
C18 H18C . 0.9800 ?

loop_
_geom_torsion_atom_site_label_1
_geom_torsion_atom_site_label_2
_geom_torsion_atom_site_label_3
_geom_torsion_atom_site_label_4
_geom_torsion_site_symmetry_1
_geom_torsion_site_symmetry_2
_geom_torsion_site_symmetry_3
_geom_torsion_site_symmetry_4
_geom_torsion
_geom_torsion_publ_flag
Ni1 S1 C1 C10 . . . . 1.02(11) ?
Ni1 S1 C1 C2 . . . . -177.97(8) ?
C10 C1 C2 C7 . . . . -70.01(16) ?
S1 C1 C2 C7 . . . . 108.92(11) ?
C10 C1 C2 C3 . . . . 109.54(14) ?
S1 C1 C2 C3 . . . . -71.52(13) ?
C7 C2 C3 C4 . . . . 2.22(18) ?
C1 C2 C3 C4 . . . . -177.33(11) ?
C2 C3 C4 C5 . . . . -2.46(18) ?
C2 C3 C4 C8 . . . . 176.27(12) ?
C3 C4 C5 C6 . . . . 1.02(19) ?
C8 C4 C5 C6 . . . . -177.71(13) ?
C4 C5 C6 C7 . . . . 0.68(19) ?
C4 C5 C6 C9 . . . . -179.67(12) ?
C3 C2 C7 C6 . . . . -0.47(18) ?
C1 C2 C7 C6 . . . . 179.08(11) ?
C5 C6 C7 C2 . . . . -0.96(18) ?
C9 C6 C7 C2 . . . . 179.39(11) ?
C2 C1 C10 C11 . . . . -6.39(19) ?
S1 C1 C10 C11 . . . . 174.70(9) ?
C2 C1 C10 S2 . . . . 178.12(9) ?
S1 C1 C10 S2 . . . . -0.78(14) ?
Ni1 S2 C10 C1 . . . . 0.13(11) ?
Ni1 S2 C10 C11 . . . . -175.73(8) ?
C1 C10 C11 C12 . . . . -41.64(18) ?
S2 C10 C11 C12 . . . . 133.91(10) ?
C1 C10 C11 C16 . . . . 143.13(12) ?
S2 C10 C11 C16 . . . . -41.32(15) ?
C16 C11 C12 C13 . . . . 0.06(18) ?
C10 C11 C12 C13 . . . . -175.26(11) ?
C11 C12 C13 C14 . . . . -0.76(18) ?
C11 C12 C13 C17 . . . . 176.79(11) ?
C12 C13 C14 C15 . . . . 0.83(19) ?
C17 C13 C14 C15 . . . . -176.69(13) ?
C13 C14 C15 C16 . . . . -0.2(2) ?
C13 C14 C15 C18 . . . . 179.27(13) ?
C14 C15 C16 C11 . . . . -0.5(2) ?
C18 C15 C16 C11 . . . . -179.98(13) ?
C12 C11 C16 C15 . . . . 0.60(18) ?
C10 C11 C16 C15 . . . . 175.88(12) ?
